data_7022807
loop_
_publ_author_name
'Tu, Jing'
'Li, Wenbo'
'Xue, Mingqiang'
'Zhang, Yong'
'Shen, Qi'

_publ_section_title
;
 Bridged bis(amidinate) lanthanide aryloxides: syntheses, structures, and
 catalytic activity for addition of amines to carbodiimides.
;
_journal_issue 16
_journal_name_full 'Dalton transactions (Cambridge, England : 2003)'
_journal_page_first 5890
_journal_page_last 5901
_journal_paper_doi 10.1039/c3dt33069a
_journal_volume 42
_journal_year 2013
_chemical_formula_moiety 'C39 H61 N4 O3 Si2 Y'
_chemical_formula_sum 'C39 H61 N4 O3 Si2 Y'
_chemical_formula_weight 779.01
_chemical_name_systematic
;
?
;
_space_group_IT_number 14
_symmetry_cell_setting monoclinic
_symmetry_Int_Tables_number 14
_symmetry_space_group_name_Hall '-P 2ybc'
_symmetry_space_group_name_H-M 'P 1 21/c 1'
_atom_sites_solution_hydrogens geom
_atom_sites_solution_primary direct
_atom_sites_solution_secondary difmap
_audit_creation_method SHELXL-97
_cell_angle_alpha 90.00
_cell_angle_beta 106.124(4)
_cell_angle_gamma 90.00
_cell_formula_units_Z 4
_cell_length_a 24.6655(11)
_cell_length_b 8.6830(3)
_cell_length_c 20.0629(7)
_cell_measurement_reflns_used 6621
_cell_measurement_temperature 100(2)
_cell_measurement_theta_max 28.8760
_cell_measurement_theta_min 3.4110
_cell_volume 4127.9(3)
_computing_cell_refinement 'CrysAlisPro, Agilent Technologies'
_computing_data_collection 'CrysAlisPro, Agilent Technologies'
_computing_data_reduction 'CrysAlisPro, Agilent Technologies'
_computing_molecular_graphics 'Bruker SHELXTL'
_computing_publication_material 'Bruker SHELXTL'
_computing_structure_refinement 'SHELXL-97 (Sheldrick, 1997)'
_computing_structure_solution 'SHELXS-97 (Sheldrick, 1990)'
_diffrn_ambient_temperature 100(2)
_diffrn_detector_area_resol_mean 10.3818
_diffrn_measured_fraction_theta_full 0.998
_diffrn_measured_fraction_theta_max 0.998
_diffrn_measurement_device_type 'Xcalibur, Atlas, Gemini'
_diffrn_measurement_method '\w scans'
_diffrn_radiation_monochromator graphite
_diffrn_radiation_source 'Enhance (Mo) X-ray Source'
_diffrn_radiation_type MoK\a
_diffrn_radiation_wavelength 0.71070
_diffrn_reflns_av_R_equivalents 0.0408
_diffrn_reflns_av_unetI/netI 0.0415
_diffrn_reflns_limit_h_max 29
_diffrn_reflns_limit_h_min -29
_diffrn_reflns_limit_k_max 10
_diffrn_reflns_limit_k_min -10
_diffrn_reflns_limit_l_max 19
_diffrn_reflns_limit_l_min -24
_diffrn_reflns_number 28966
_diffrn_reflns_theta_full 25.50
_diffrn_reflns_theta_max 25.50
_diffrn_reflns_theta_min 2.84
_exptl_absorpt_coefficient_mu 1.510
_exptl_absorpt_correction_T_max 1.00000
_exptl_absorpt_correction_T_min 0.68864
_exptl_absorpt_correction_type multi-scan
_exptl_absorpt_process_details
;
CrysAlisPro, Agilent Technologies,
Version 1.171.36.24 (release 03-12-2012 CrysAlis171 .NET)
(compiled Dec 3 2012,18:21:49)
Empirical absorption correction using spherical harmonics,
implemented in SCALE3 ABSPACK scaling algorithm.
;
_exptl_crystal_colour colourless
_exptl_crystal_density_diffrn 1.254
_exptl_crystal_density_method 'not measured'
_exptl_crystal_description block
_exptl_crystal_F_000 1656
_exptl_crystal_size_max 0.60
_exptl_crystal_size_mid 0.20
_exptl_crystal_size_min 0.20
_refine_diff_density_max 1.551
_refine_diff_density_min -1.507
_refine_diff_density_rms 0.084
_refine_ls_extinction_method none
_refine_ls_goodness_of_fit_ref 1.072
_refine_ls_hydrogen_treatment constr
_refine_ls_matrix_type full
_refine_ls_number_parameters 431
_refine_ls_number_reflns 7688
_refine_ls_number_restraints 7
_refine_ls_restrained_S_all 1.078
_refine_ls_R_factor_all 0.0721
_refine_ls_R_factor_gt 0.0515
_refine_ls_shift/su_max 0.001
_refine_ls_shift/su_mean 0.000
_refine_ls_structure_factor_coef Fsqd
_refine_ls_weighting_details 'calc w=1/[\s^2^(Fo^2^)+(0.0548P)^2^+8.6684P] where P=(Fo^2^+2Fc^2^)/3'
_refine_ls_weighting_scheme calc
_refine_ls_wR_factor_gt 0.1216
_refine_ls_wR_factor_ref 0.1292
_reflns_number_gt 5965
_reflns_number_total 7688
_reflns_threshold_expression >2sigma(I)
_cod_data_source_file c3dt33069a.txt
_cod_data_source_block complex2
_cod_original_sg_symbol_H-M 'P 21/c'
_cod_database_code 7022807

loop_
_symmetry_equiv_pos_as_xyz
'x, y, z'
'-x, y+1/2, -z+1/2'
'-x, -y, -z'
'x, -y-1/2, z-1/2'

loop_
_atom_site_label
_atom_site_type_symbol
_atom_site_fract_x
_atom_site_fract_y
_atom_site_fract_z
_atom_site_U_iso_or_equiv
_atom_site_adp_type
_atom_site_occupancy
_atom_site_symmetry_multiplicity
_atom_site_calc_flag
_atom_site_refinement_flags
_atom_site_disorder_assembly
_atom_site_disorder_group
Y1 Y 0.254520(13) 0.74785(4) 0.276063(16) 0.01363(11) Uani 1 1 d . B .
Si1 Si 0.09909(4) 0.89727(11) 0.27490(5) 0.0172(2) Uani 1 1 d . . .
Si2 Si 0.40062(4) 0.92048(13) 0.25904(6) 0.0266(3) Uani 1 1 d . . .
O1 O 0.22626(9) 0.5970(3) 0.19210(11) 0.0167(5) Uani 1 1 d . . .
O2 O 0.26924(13) 1.0111(3) 0.32114(13) 0.0322(7) Uani 1 1 d . . .
O3 O 0.23023(10) 0.9474(3) 0.18771(11) 0.0169(5) Uani 1 1 d . . .
N1 N 0.16232(14) 0.7989(5) 0.30196(17) 0.0351(5) Uani 1 1 d . . .
N2 N 0.22794(14) 0.6414(4) 0.36875(17) 0.0351(5) Uani 1 1 d . . .
N3 N 0.35567(12) 0.7966(4) 0.28478(15) 0.0221(7) Uani 1 1 d . B .
N4 N 0.33067(14) 0.5928(4) 0.34091(18) 0.0368(9) Uani 1 1 d . B .
C1 C 0.17730(17) 0.7022(6) 0.3561(2) 0.0351(5) Uani 1 1 d . . .
C2 C 0.37048(16) 0.6940(5) 0.3367(2) 0.0325(10) Uani 1 1 d . . .
C3 C 0.2475(2) 0.5262(7) 0.4244(3) 0.0614(10) Uani 1 1 d . . .
H3A H 0.2327 0.5524 0.4640 0.074 Uiso 1 1 calc R . .
H3B H 0.2329 0.4233 0.4070 0.074 Uiso 1 1 calc R . .
C4 C 0.3098(2) 0.5218(7) 0.4478(3) 0.0614(10) Uani 1 1 d D B .
H4A H 0.3232 0.6245 0.4668 0.074 Uiso 1 1 calc R . .
H4B H 0.3210 0.4474 0.4866 0.074 Uiso 1 1 calc R . .
C5 C 0.3400(2) 0.4814(7) 0.3974(3) 0.0614(10) Uani 1 1 d D . .
H5A H 0.3274 0.3785 0.3780 0.074 Uiso 1 1 calc R B .
H5B H 0.3808 0.4754 0.4212 0.074 Uiso 1 1 calc R . .
C6 C 0.13920(14) 0.6623(4) 0.40032(18) 0.0217(8) Uani 1 1 d . . .
C7 C 0.13349(14) 0.7647(4) 0.45119(18) 0.0218(8) Uani 1 1 d . . .
H7 H 0.1537 0.8591 0.4580 0.026 Uiso 1 1 calc R . .
C8 C 0.09801(15) 0.7285(5) 0.49202(19) 0.0258(9) Uani 1 1 d . . .
H8 H 0.0940 0.7985 0.5267 0.031 Uiso 1 1 calc R . .
C9 C 0.06867(15) 0.5914(5) 0.48226(19) 0.0280(9) Uani 1 1 d . . .
H9 H 0.0441 0.5676 0.5098 0.034 Uiso 1 1 calc R . .
C10 C 0.07500(16) 0.4889(5) 0.43257(19) 0.0288(9) Uani 1 1 d . . .
H10 H 0.0548 0.3943 0.4259 0.035 Uiso 1 1 calc R . .
C11 C 0.11057(17) 0.5234(5) 0.39247(19) 0.0273(9) Uani 1 1 d . . .
H11 H 0.1155 0.4512 0.3591 0.033 Uiso 1 1 calc R . .
C12 C 0.42774(15) 0.6891(5) 0.3862(2) 0.0324(10) Uani 1 1 d D A .
C13 C 0.4369(4) 0.7975(14) 0.4416(6) 0.0437(9) Uani 0.50 1 d PD A 1
H13A H 0.4069 0.8646 0.4434 0.052 Uiso 0.50 1 calc PR A 1
C13' C 0.4521(4) 0.7968(15) 0.4333(6) 0.0437(9) Uani 0.50 1 d PD A 2
H13B H 0.4315 0.8847 0.4406 0.052 Uiso 0.50 1 calc PR A 2
C14 C 0.4881(4) 0.8092(13) 0.4935(5) 0.0437(9) Uani 0.50 1 d P A 1
H14A H 0.4928 0.8813 0.5303 0.052 Uiso 0.50 1 calc PR A 1
C14' C 0.5083(4) 0.7762(13) 0.4711(5) 0.0437(9) Uani 0.50 1 d PD A 2
H14B H 0.5259 0.8479 0.5062 0.052 Uiso 0.50 1 calc PR A 2
C15 C 0.5321(4) 0.7114(14) 0.4896(5) 0.0437(9) Uani 0.50 1 d P A 1
H15A H 0.5681 0.7223 0.5222 0.052 Uiso 0.50 1 calc PR A 1
C15' C 0.5380(4) 0.6540(13) 0.4579(6) 0.0437(9) Uani 0.50 1 d PD A 2
H15B H 0.5769 0.6463 0.4821 0.052 Uiso 0.50 1 calc PR A 2
C16 C 0.5240(4) 0.5963(15) 0.4376(5) 0.0437(9) Uani 0.50 1 d P A 1
H16A H 0.5534 0.5263 0.4368 0.052 Uiso 0.50 1 calc PR A 1
C16' C 0.5145(4) 0.5417(13) 0.4113(5) 0.0437(9) Uani 0.50 1 d PD A 2
H16B H 0.5359 0.4551 0.4045 0.052 Uiso 0.50 1 calc PR A 2
C17 C 0.4726(4) 0.5884(14) 0.3884(6) 0.0437(9) Uani 0.50 1 d PD A 1
H17A H 0.4672 0.5103 0.3540 0.052 Uiso 0.50 1 calc PR A 1
C17' C 0.4584(4) 0.5582(13) 0.3742(6) 0.0437(9) Uani 0.50 1 d PD A 2
H17B H 0.4405 0.4827 0.3411 0.052 Uiso 0.50 1 calc PR A 2
C18 C 0.09882(16) 1.0727(4) 0.32942(19) 0.0246(8) Uani 1 1 d . . .
H18A H 0.0982 1.0411 0.3761 0.037 Uiso 1 1 calc R . .
H18B H 0.0653 1.1349 0.3082 0.037 Uiso 1 1 calc R . .
H18C H 0.1328 1.1337 0.3325 0.037 Uiso 1 1 calc R . .
C19 C 0.03486(15) 0.7827(5) 0.2741(2) 0.0310(9) Uani 1 1 d . . .
H19A H 0.0361 0.6837 0.2510 0.047 Uiso 1 1 calc R . .
H19B H 0.0011 0.8397 0.2488 0.047 Uiso 1 1 calc R . .
H19C H 0.0336 0.7646 0.3218 0.047 Uiso 1 1 calc R . .
C20 C 0.08960(16) 0.9578(5) 0.18323(19) 0.0282(9) Uani 1 1 d . . .
H20A H 0.1224 1.0180 0.1801 0.042 Uiso 1 1 calc R . .
H20B H 0.0555 1.0210 0.1677 0.042 Uiso 1 1 calc R . .
H20C H 0.0859 0.8664 0.1537 0.042 Uiso 1 1 calc R . .
C21 C 0.4761(6) 0.8536(18) 0.2722(8) 0.044(3) Uani 0.70 1 d P B 1
H21A H 0.4963 0.8576 0.3217 0.067 Uiso 0.70 1 calc PR B 1
H21B H 0.4948 0.9210 0.2463 0.067 Uiso 0.70 1 calc PR B 1
H21C H 0.4761 0.7476 0.2554 0.067 Uiso 0.70 1 calc PR B 1
C21' C 0.4636(15) 0.812(4) 0.2482(18) 0.048(8) Uani 0.30 1 d P B 2
H21D H 0.4916 0.8010 0.2934 0.072 Uiso 0.30 1 calc PR B 2
H21E H 0.4803 0.8685 0.2165 0.072 Uiso 0.30 1 calc PR B 2
H21F H 0.4517 0.7097 0.2290 0.072 Uiso 0.30 1 calc PR B 2
C22 C 0.4096(2) 1.1057(5) 0.3099(2) 0.0474(13) Uani 1 1 d . B .
H22A H 0.3727 1.1537 0.3042 0.071 Uiso 1 1 calc R . .
H22B H 0.4339 1.1759 0.2929 0.071 Uiso 1 1 calc R . .
H22C H 0.4270 1.0838 0.3592 0.071 Uiso 1 1 calc R . .
C23 C 0.3693(2) 0.9650(5) 0.1657(2) 0.0381(11) Uani 1 1 d . B .
H23A H 0.3678 0.8709 0.1383 0.057 Uiso 1 1 calc R . .
H23B H 0.3925 1.0422 0.1509 0.057 Uiso 1 1 calc R . .
H23C H 0.3310 1.0053 0.1587 0.057 Uiso 1 1 calc R . .
C24 C 0.21407(14) 0.5026(4) 0.13741(16) 0.0158(7) Uani 1 1 d . . .
C25 C 0.15853(15) 0.4448(4) 0.11109(17) 0.0176(7) Uani 1 1 d . . .
C26 C 0.14726(16) 0.3449(4) 0.05462(18) 0.0232(8) Uani 1 1 d . . .
H26 H 0.1101 0.3062 0.0363 0.028 Uiso 1 1 calc R . .
C27 C 0.18896(17) 0.3008(4) 0.02462(18) 0.0254(9) Uani 1 1 d . . .
H27 H 0.1806 0.2307 -0.0132 0.030 Uiso 1 1 calc R . .
C28 C 0.24278(17) 0.3591(4) 0.05004(18) 0.0247(8) Uani 1 1 d . . .
H28 H 0.2712 0.3285 0.0292 0.030 Uiso 1 1 calc R . .
C29 C 0.25645(15) 0.4618(4) 0.10559(17) 0.0187(7) Uani 1 1 d . . .
C30 C 0.11391(14) 0.4915(4) 0.14567(18) 0.0195(8) Uani 1 1 d . . .
H30 H 0.1181 0.6047 0.1548 0.023 Uiso 1 1 calc R . .
C31 C 0.12314(16) 0.4113(4) 0.21579(18) 0.0230(8) Uani 1 1 d . . .
H31A H 0.1186 0.2999 0.2087 0.035 Uiso 1 1 calc R . .
H31B H 0.0954 0.4493 0.2387 0.035 Uiso 1 1 calc R . .
H31C H 0.1613 0.4334 0.2450 0.035 Uiso 1 1 calc R . .
C32 C 0.05284(16) 0.4632(5) 0.1023(2) 0.0319(9) Uani 1 1 d . . .
H32A H 0.0470 0.5093 0.0563 0.048 Uiso 1 1 calc R . .
H32B H 0.0268 0.5102 0.1255 0.048 Uiso 1 1 calc R . .
H32C H 0.0457 0.3522 0.0975 0.048 Uiso 1 1 calc R . .
C33 C 0.31565(15) 0.5250(4) 0.13427(18) 0.0206(8) Uani 1 1 d . . .
H33 H 0.3122 0.6285 0.1546 0.025 Uiso 1 1 calc R . .
C34 C 0.34740(19) 0.5472(6) 0.0795(2) 0.0413(11) Uani 1 1 d . . .
H34A H 0.3549 0.4466 0.0618 0.062 Uiso 1 1 calc R . .
H34B H 0.3832 0.6000 0.1004 0.062 Uiso 1 1 calc R . .
H34C H 0.3244 0.6094 0.0412 0.062 Uiso 1 1 calc R . .
C35 C 0.35042(16) 0.4232(5) 0.1930(2) 0.0281(9) Uani 1 1 d . . .
H35A H 0.3311 0.4145 0.2294 0.042 Uiso 1 1 calc R . .
H35B H 0.3877 0.4694 0.2124 0.042 Uiso 1 1 calc R . .
H35C H 0.3547 0.3206 0.1748 0.042 Uiso 1 1 calc R . .
C36 C 0.24065(19) 1.1294(5) 0.2788(2) 0.0345(10) Uani 1 1 d . . .
H36A H 0.2592 1.2287 0.2954 0.041 Uiso 1 1 calc R . .
H36B H 0.2015 1.1345 0.2823 0.041 Uiso 1 1 calc R . .
C37 C 0.23943(18) 1.1073(4) 0.20530(19) 0.0265(9) Uani 1 1 d . . .
H37A H 0.2088 1.1700 0.1751 0.032 Uiso 1 1 calc R . .
H37B H 0.2757 1.1413 0.1980 0.032 Uiso 1 1 calc R . .
C38 C 0.27517(19) 1.0336(5) 0.39320(19) 0.0336(10) Uani 1 1 d . . .
H38A H 0.2949 1.1310 0.4083 0.050 Uiso 1 1 calc R . .
H38B H 0.2970 0.9484 0.4197 0.050 Uiso 1 1 calc R . .
H38C H 0.2377 1.0369 0.4012 0.050 Uiso 1 1 calc R . .
C39 C 0.21284(16) 0.9231(4) 0.11370(17) 0.0245(8) Uani 1 1 d . . .
H39A H 0.1765 0.9740 0.0937 0.037 Uiso 1 1 calc R . .
H39B H 0.2090 0.8124 0.1040 0.037 Uiso 1 1 calc R . .
H39C H 0.2412 0.9664 0.0932 0.037 Uiso 1 1 calc R . .

loop_
_atom_site_aniso_label
_atom_site_aniso_U_11
_atom_site_aniso_U_22
_atom_site_aniso_U_33
_atom_site_aniso_U_23
_atom_site_aniso_U_13
_atom_site_aniso_U_12
Y1 0.01748(17) 0.01195(17) 0.01061(16) 0.00067(14) 0.00250(12) -0.00077(13)
Si1 0.0148(4) 0.0173(5) 0.0183(5) 0.0010(4) 0.0027(4) 0.0033(4)
Si2 0.0192(5) 0.0254(6) 0.0380(6) 0.0095(5) 0.0126(5) 0.0007(4)
O1 0.0200(12) 0.0147(12) 0.0143(12) -0.0010(10) 0.0032(10) -0.0020(10)
O2 0.0607(19) 0.0202(14) 0.0147(13) -0.0026(11) 0.0089(13) -0.0016(13)
O3 0.0236(12) 0.0126(12) 0.0126(12) 0.0023(10) 0.0017(10) -0.0002(10)
N1 0.0289(11) 0.0529(14) 0.0287(11) 0.0222(11) 0.0167(9) 0.0210(10)
N2 0.0289(11) 0.0529(14) 0.0287(11) 0.0222(11) 0.0167(9) 0.0210(10)
N3 0.0190(15) 0.0260(16) 0.0199(16) 0.0035(14) 0.0028(13) -0.0042(13)
N4 0.0296(18) 0.039(2) 0.039(2) 0.0115(18) 0.0061(16) 0.0035(16)
C1 0.0289(11) 0.0529(14) 0.0287(11) 0.0222(11) 0.0167(9) 0.0210(10)
C2 0.0176(19) 0.050(3) 0.028(2) 0.013(2) 0.0025(17) -0.0054(18)
C3 0.0482(17) 0.088(2) 0.0559(19) 0.0476(19) 0.0272(15) 0.0341(17)
C4 0.0482(17) 0.088(2) 0.0559(19) 0.0476(19) 0.0272(15) 0.0341(17)
C5 0.0482(17) 0.088(2) 0.0559(19) 0.0476(19) 0.0272(15) 0.0341(17)
C6 0.0195(18) 0.030(2) 0.0153(18) 0.0073(16) 0.0054(15) 0.0102(16)
C7 0.0153(16) 0.027(2) 0.0220(18) 0.0050(17) 0.0030(14) 0.0012(15)
C8 0.0225(19) 0.037(2) 0.0190(18) -0.0033(17) 0.0072(15) 0.0036(17)
C9 0.0190(18) 0.048(3) 0.0187(19) 0.0059(19) 0.0077(15) -0.0010(18)
C10 0.029(2) 0.028(2) 0.024(2) 0.0067(18) -0.0012(17) -0.0065(17)
C11 0.037(2) 0.026(2) 0.0175(19) 0.0023(17) 0.0058(17) 0.0110(18)
C12 0.0162(18) 0.053(3) 0.027(2) 0.017(2) 0.0035(16) -0.0026(18)
C13 0.0226(19) 0.066(2) 0.038(2) 0.0118(17) 0.0006(14) -0.0028(16)
C13' 0.0226(19) 0.066(2) 0.038(2) 0.0118(17) 0.0006(14) -0.0028(16)
C14 0.0226(19) 0.066(2) 0.038(2) 0.0118(17) 0.0006(14) -0.0028(16)
C14' 0.0226(19) 0.066(2) 0.038(2) 0.0118(17) 0.0006(14) -0.0028(16)
C15 0.0226(19) 0.066(2) 0.038(2) 0.0118(17) 0.0006(14) -0.0028(16)
C15' 0.0226(19) 0.066(2) 0.038(2) 0.0118(17) 0.0006(14) -0.0028(16)
C16 0.0226(19) 0.066(2) 0.038(2) 0.0118(17) 0.0006(14) -0.0028(16)
C16' 0.0226(19) 0.066(2) 0.038(2) 0.0118(17) 0.0006(14) -0.0028(16)
C17 0.0226(19) 0.066(2) 0.038(2) 0.0118(17) 0.0006(14) -0.0028(16)
C17' 0.0226(19) 0.066(2) 0.038(2) 0.0118(17) 0.0006(14) -0.0028(16)
C18 0.028(2) 0.0195(19) 0.0235(19) 0.0034(16) 0.0018(16) 0.0038(16)
C19 0.0175(18) 0.025(2) 0.046(3) 0.0017(19) -0.0001(18) -0.0007(16)
C20 0.030(2) 0.032(2) 0.0193(19) 0.0021(17) 0.0018(16) 0.0119(18)
C21 0.019(6) 0.051(8) 0.066(9) 0.022(6) 0.018(6) 0.003(5)
C21' 0.030(17) 0.06(2) 0.06(2) 0.032(15) 0.023(15) 0.002(12)
C22 0.051(3) 0.035(3) 0.043(3) 0.009(2) -0.009(2) -0.017(2)
C23 0.058(3) 0.028(2) 0.036(2) 0.002(2) 0.026(2) -0.003(2)
C24 0.0241(18) 0.0125(16) 0.0098(16) 0.0028(14) 0.0028(14) -0.0001(14)
C25 0.0263(18) 0.0119(17) 0.0118(16) 0.0056(14) 0.0008(14) 0.0011(14)
C26 0.034(2) 0.0157(18) 0.0149(18) -0.0009(15) -0.0026(16) -0.0043(16)
C27 0.046(2) 0.0158(18) 0.0128(17) -0.0030(15) 0.0060(17) -0.0025(17)
C28 0.042(2) 0.0192(19) 0.0158(18) 0.0002(16) 0.0127(17) 0.0026(17)
C29 0.0298(19) 0.0117(17) 0.0148(17) 0.0047(14) 0.0065(15) -0.0003(15)
C30 0.0192(18) 0.0153(17) 0.0204(18) 0.0005(15) -0.0005(15) -0.0025(14)
C31 0.0278(19) 0.0205(19) 0.0210(18) -0.0007(16) 0.0072(16) -0.0004(16)
C32 0.025(2) 0.037(2) 0.030(2) 0.0052(19) 0.0005(17) -0.0061(18)
C33 0.0276(19) 0.0180(18) 0.0200(18) -0.0012(15) 0.0127(15) -0.0009(15)
C34 0.044(3) 0.055(3) 0.033(2) -0.005(2) 0.025(2) -0.012(2)
C35 0.0238(19) 0.026(2) 0.034(2) -0.0008(18) 0.0077(17) 0.0003(16)
C36 0.047(3) 0.018(2) 0.029(2) -0.0035(18) -0.0061(19) 0.0016(18)
C37 0.044(2) 0.0140(18) 0.0238(19) 0.0013(16) 0.0130(17) -0.0013(17)
C38 0.053(3) 0.029(2) 0.018(2) -0.0088(18) 0.0077(19) -0.006(2)
C39 0.035(2) 0.0226(19) 0.0139(17) 0.0015(16) 0.0034(16) -0.0008(17)

loop_
_atom_type_symbol
_atom_type_description
_atom_type_scat_dispersion_real
_atom_type_scat_dispersion_imag
_atom_type_scat_source
C C 0.0033 0.0016 'International Tables Vol C Tables 4.2.6.8 and 6.1.1.4'
H H 0.0000 0.0000 'International Tables Vol C Tables 4.2.6.8 and 6.1.1.4'
N N 0.0061 0.0033 'International Tables Vol C Tables 4.2.6.8 and 6.1.1.4'
O O 0.0106 0.0060 'International Tables Vol C Tables 4.2.6.8 and 6.1.1.4'
Si Si 0.0817 0.0704 'International Tables Vol C Tables 4.2.6.8 and 6.1.1.4'
Y Y -2.7962 3.5667 'International Tables Vol C Tables 4.2.6.8 and 6.1.1.4'

loop_
_geom_angle_atom_site_label_1
_geom_angle_atom_site_label_2
_geom_angle_atom_site_label_3
_geom_angle
O1 Y1 N2 106.83(12)
O1 Y1 N4 96.98(11)
N2 Y1 N4 72.16(11)
O1 Y1 O3 84.26(8)
N2 Y1 O3 142.95(10)
N4 Y1 O3 142.94(10)
O1 Y1 O2 149.68(9)
N2 Y1 O2 96.97(12)
N4 Y1 O2 108.20(11)
O3 Y1 O2 65.49(8)
O1 Y1 N3 105.43(10)
N2 Y1 N3 120.71(11)
N4 Y1 N3 55.57(11)
O3 Y1 N3 88.24(9)
O2 Y1 N3 76.84(10)
O1 Y1 N1 99.14(11)
N2 Y1 N1 55.40(11)
N4 Y1 N1 127.54(11)
O3 Y1 N1 88.34(9)
O2 Y1 N1 78.95(12)
N3 Y1 N1 154.71(12)
O1 Y1 C2 108.33(12)
N2 Y1 C2 93.81(11)
N4 Y1 C2 28.24(12)
O3 Y1 C2 116.60(10)
O2 Y1 C2 88.10(12)
N3 Y1 C2 28.42(11)
N1 Y1 C2 144.03(11)
O1 Y1 C1 103.98(12)
N2 Y1 C1 27.23(11)
N4 Y1 C1 99.39(12)
O3 Y1 C1 116.33(10)
O2 Y1 C1 88.60(12)
N3 Y1 C1 143.23(11)
N1 Y1 C1 28.19(11)
C2 Y1 C1 119.50(11)
N1 Si1 C20 107.73(16)
N1 Si1 C19 115.42(18)
C20 Si1 C19 105.52(19)
N1 Si1 C18 111.53(18)
C20 Si1 C18 109.05(18)
C19 Si1 C18 107.31(18)
N3 Si2 C23 108.03(18)
N3 Si2 C21' 110.0(11)
C23 Si2 C21' 96.5(11)
N3 Si2 C22 111.0(2)
C23 Si2 C22 108.8(2)
C21' Si2 C22 120.9(9)
N3 Si2 C21 117.1(5)
C23 Si2 C21 108.8(5)
C21' Si2 C21 18.7(10)
C22 Si2 C21 102.8(4)
C24 O1 Y1 173.4(2)
C36 O2 C38 114.2(3)
C36 O2 Y1 117.7(2)
C38 O2 Y1 117.8(2)
C37 O3 C39 112.1(3)
C37 O3 Y1 121.3(2)
C39 O3 Y1 126.1(2)
C1 N1 Si1 125.8(3)
C1 N1 Y1 89.7(2)
Si1 N1 Y1 144.41(17)
C1 N2 C3 120.8(3)
C1 N2 Y1 98.6(2)
C3 N2 Y1 140.1(3)
C2 N3 Si2 126.0(3)
C2 N3 Y1 89.6(2)
Si2 N3 Y1 143.20(17)
C2 N4 C5 121.6(4)
C2 N4 Y1 94.3(3)
C5 N4 Y1 136.8(3)
N2 C1 N1 116.2(3)
N2 C1 C6 120.7(3)
N1 C1 C6 123.1(3)
N2 C1 Y1 54.16(19)
N1 C1 Y1 62.1(2)
C6 C1 Y1 174.2(3)
N4 C2 N3 116.0(3)
N4 C2 C12 121.2(4)
N3 C2 C12 122.8(3)
N4 C2 Y1 57.4(2)
N3 C2 Y1 61.97(19)
C12 C2 Y1 163.0(3)
C4 C3 N2 110.6(4)
C4 C3 H3A 109.5
N2 C3 H3A 109.5
C4 C3 H3B 109.5
N2 C3 H3B 109.5
H3A C3 H3B 108.1
C5 C4 C3 118.2(5)
C5 C4 H4A 107.8
C3 C4 H4A 107.8
C5 C4 H4B 107.8
C3 C4 H4B 107.8
H4A C4 H4B 107.1
C4 C5 N4 112.4(4)
C4 C5 H5A 109.1
N4 C5 H5A 109.1
C4 C5 H5B 109.1
N4 C5 H5B 109.1
H5A C5 H5B 107.9
C11 C6 C7 119.2(3)
C11 C6 C1 121.1(4)
C7 C6 C1 119.6(4)
C6 C7 C8 119.8(4)
C6 C7 H7 120.1
C8 C7 H7 120.1
C9 C8 C7 120.2(4)
C9 C8 H8 119.9
C7 C8 H8 119.9
C10 C9 C8 120.0(3)
C10 C9 H9 120.0
C8 C9 H9 120.0
C9 C10 C11 120.0(4)
C9 C10 H10 120.0
C11 C10 H10 120.0
C10 C11 C6 120.7(4)
C10 C11 H11 119.6
C6 C11 H11 119.6
C13' C12 C17 102.5(7)
C13' C12 C17' 121.3(7)
C17 C12 C17' 19.0(6)
C13' C12 C13 18.5(5)
C17 C12 C13 115.8(7)
C17' C12 C13 133.1(7)
C13' C12 C2 127.3(6)
C17 C12 C2 129.4(6)
C17' C12 C2 111.2(5)
C13 C12 C2 114.7(5)
C14 C13 C12 122.8(9)
C14 C13 H13A 118.6
C12 C13 H13A 118.6
C12 C13' C14' 118.3(10)
C12 C13' H13B 120.8
C14' C13' H13B 120.8
C15 C14 C13 117.9(10)
C15 C14 H14A 121.0
C13 C14 H14A 121.0
C15' C14' C13' 120.2(10)
C15' C14' H14B 119.9
C13' C14' H14B 119.9
C14 C15 C16 121.1(9)
C14 C15 H15A 119.4
C16 C15 H15A 119.4
C14' C15' C16' 122.9(9)
C14' C15' H15B 118.6
C16' C15' H15B 118.6
C17 C16 C15 118.5(10)
C17 C16 H16A 120.8
C15 C16 H16A 120.8
C15' C16' C17' 117.8(10)
C15' C16' H16B 121.1
C17' C16' H16B 121.1
C16 C17 C12 123.6(10)
C16 C17 H17A 118.2
C12 C17 H17A 118.2
C16' C17' C12 119.4(9)
C16' C17' H17B 120.3
C12 C17' H17B 120.3
Si1 C18 H18A 109.5
Si1 C18 H18B 109.5
H18A C18 H18B 109.5
Si1 C18 H18C 109.5
H18A C18 H18C 109.5
H18B C18 H18C 109.5
Si1 C19 H19A 109.5
Si1 C19 H19B 109.5
H19A C19 H19B 109.5
Si1 C19 H19C 109.5
H19A C19 H19C 109.5
H19B C19 H19C 109.5
Si1 C20 H20A 109.5
Si1 C20 H20B 109.5
H20A C20 H20B 109.5
Si1 C20 H20C 109.5
H20A C20 H20C 109.5
H20B C20 H20C 109.5
Si2 C21 H21A 109.5
Si2 C21 H21B 109.5
Si2 C21 H21C 109.5
Si2 C21' H21D 109.5
Si2 C21' H21E 109.5
H21D C21' H21E 109.5
Si2 C21' H21F 109.5
H21D C21' H21F 109.5
H21E C21' H21F 109.5
Si2 C22 H22A 109.5
Si2 C22 H22B 109.5
H22A C22 H22B 109.5
Si2 C22 H22C 109.5
H22A C22 H22C 109.5
H22B C22 H22C 109.5
Si2 C23 H23A 109.5
Si2 C23 H23B 109.5
H23A C23 H23B 109.5
Si2 C23 H23C 109.5
H23A C23 H23C 109.5
H23B C23 H23C 109.5
O1 C24 C29 120.0(3)
O1 C24 C25 119.8(3)
C29 C24 C25 120.2(3)
C26 C25 C24 118.5(3)
C26 C25 C30 122.3(3)
C24 C25 C30 119.1(3)
C27 C26 C25 121.5(3)
C27 C26 H26 119.2
C25 C26 H26 119.2
C28 C27 C26 119.6(3)
C28 C27 H27 120.2
C26 C27 H27 120.2
C27 C28 C29 121.6(4)
C27 C28 H28 119.2
C29 C28 H28 119.2
C28 C29 C24 118.5(3)
C28 C29 C33 121.9(3)
C24 C29 C33 119.5(3)
C25 C30 C31 111.1(3)
C25 C30 C32 115.0(3)
C31 C30 C32 108.7(3)
C25 C30 H30 107.3
C31 C30 H30 107.3
C32 C30 H30 107.3
C30 C31 H31A 109.5
C30 C31 H31B 109.5
H31A C31 H31B 109.5
C30 C31 H31C 109.5
H31A C31 H31C 109.5
H31B C31 H31C 109.5
C30 C32 H32A 109.5
C30 C32 H32B 109.5
H32A C32 H32B 109.5
C30 C32 H32C 109.5
H32A C32 H32C 109.5
H32B C32 H32C 109.5
C29 C33 C34 113.9(3)
C29 C33 C35 111.0(3)
C34 C33 C35 109.7(3)
C29 C33 H33 107.3
C34 C33 H33 107.3
C35 C33 H33 107.3
C33 C34 H34A 109.5
C33 C34 H34B 109.5
H34A C34 H34B 109.5
C33 C34 H34C 109.5
H34A C34 H34C 109.5
H34B C34 H34C 109.5
C33 C35 H35A 109.5
C33 C35 H35B 109.5
H35A C35 H35B 109.5
C33 C35 H35C 109.5
H35A C35 H35C 109.5
H35B C35 H35C 109.5
O2 C36 C37 112.3(3)
O2 C36 H36A 109.1
C37 C36 H36A 109.1
O2 C36 H36B 109.1
C37 C36 H36B 109.1
H36A C36 H36B 107.9
O3 C37 C36 109.2(3)
O3 C37 H37A 109.8
C36 C37 H37A 109.8
O3 C37 H37B 109.8
C36 C37 H37B 109.8
H37A C37 H37B 108.3
O2 C38 H38A 109.5
O2 C38 H38B 109.5
H38A C38 H38B 109.5
O2 C38 H38C 109.5
H38A C38 H38C 109.5
H38B C38 H38C 109.5
O3 C39 H39A 109.5
O3 C39 H39B 109.5
H39A C39 H39B 109.5
O3 C39 H39C 109.5
H39A C39 H39C 109.5
H39B C39 H39C 109.5

loop_
_geom_bond_atom_site_label_1
_geom_bond_atom_site_label_2
_geom_bond_distance
Y1 O1 2.095(2)
Y1 N2 2.328(3)
Y1 N4 2.382(3)
Y1 O3 2.432(2)
Y1 O2 2.448(3)
Y1 N3 2.488(3)
Y1 N1 2.509(3)
Y1 C2 2.819(4)
Y1 C1 2.839(4)
Si1 N1 1.728(3)
Si1 C20 1.864(4)
Si1 C19 1.867(4)
Si1 C18 1.876(4)
Si2 N3 1.724(3)
Si2 C23 1.857(4)
Si2 C21' 1.88(4)
Si2 C22 1.885(5)
Si2 C21 1.897(17)
O1 C24 1.335(4)
O2 C36 1.393(5)
O2 C38 1.426(4)
O3 C37 1.435(4)
O3 C39 1.442(4)
N1 C1 1.341(5)
N2 C1 1.314(5)
N2 C3 1.477(5)
N3 C2 1.342(5)
N4 C2 1.338(5)
N4 C5 1.459(6)
C1 C6 1.501(5)
C2 C12 1.484(5)
C3 C4 1.477(7)
C3 H3A 0.9900
C3 H3B 0.9900
C4 C5 1.454(7)
C4 H4A 0.9900
C4 H4B 0.9900
C5 H5A 0.9900
C5 H5B 0.9900
C6 C11 1.384(6)
C6 C7 1.390(5)
C7 C8 1.391(5)
C7 H7 0.9500
C8 C9 1.379(6)
C8 H8 0.9500
C9 C10 1.377(6)
C9 H9 0.9500
C10 C11 1.378(5)
C10 H10 0.9500
C11 H11 0.9500
C12 C13' 1.347(12)
C12 C17 1.400(11)
C12 C17' 1.422(12)
C12 C13 1.427(12)
C13 C14 1.401(13)
C13 H13A 0.9500
C13' C14' 1.396(13)
C13' H13B 0.9500
C14 C15 1.398(16)
C14 H14A 0.9500
C14' C15' 1.357(13)
C14' H14B 0.9500
C15 C16 1.418(16)
C15 H15A 0.9500
C15' C16' 1.364(12)
C15' H15B 0.9500
C16 C17 1.377(13)
C16 H16A 0.9500
C16' C17' 1.385(12)
C16' H16B 0.9500
C17 H17A 0.9500
C17' H17B 0.9500
C18 H18A 0.9800
C18 H18B 0.9800
C18 H18C 0.9800
C19 H19A 0.9800
C19 H19B 0.9800
C19 H19C 0.9800
C20 H20A 0.9800
C20 H20B 0.9800
C20 H20C 0.9800
C21 H21A 0.9800
C21 H21B 0.9800
C21 H21C 0.9800
C21' H21D 0.9800
C21' H21E 0.9800
C21' H21F 0.9800
C22 H22A 0.9800
C22 H22B 0.9800
C22 H22C 0.9800
C23 H23A 0.9800
C23 H23B 0.9800
C23 H23C 0.9800
C24 C29 1.413(5)
C24 C25 1.416(5)
C25 C26 1.392(5)
C25 C30 1.510(5)
C26 C27 1.382(5)
C26 H26 0.9500
C27 C28 1.379(6)
C27 H27 0.9500
C28 C29 1.394(5)
C28 H28 0.9500
C29 C33 1.516(5)
C30 C31 1.529(5)
C30 C32 1.536(5)
C30 H30 1.0000
C31 H31A 0.9800
C31 H31B 0.9800
C31 H31C 0.9800
C32 H32A 0.9800
C32 H32B 0.9800
C32 H32C 0.9800
C33 C34 1.529(5)
C33 C35 1.531(5)
C33 H33 1.0000
C34 H34A 0.9800
C34 H34B 0.9800
C34 H34C 0.9800
C35 H35A 0.9800
C35 H35B 0.9800
C35 H35C 0.9800
C36 C37 1.479(5)
C36 H36A 0.9900
C36 H36B 0.9900
C37 H37A 0.9900
C37 H37B 0.9900
C38 H38A 0.9800
C38 H38B 0.9800
C38 H38C 0.9800
C39 H39A 0.9800
C39 H39B 0.9800
C39 H39C 0.9800
